data_9007922
loop_
_publ_author_name
'Gougeon, P.'
'Gall, P.'

_publ_section_title
;
 CaMo5O8
;
_journal_name_full 'Acta Crystallographica, Section E'
_journal_page_first i65
_journal_page_last i67
_journal_volume 58
_journal_year 2002
_chemical_formula_structural CaMo5O8
_chemical_formula_sum 'Ca Mo5 O8'
_space_group_IT_number 14
_symmetry_space_group_name_Hall '-P 2ybc'
_symmetry_space_group_name_H-M 'P 1 21/c 1'
_cell_angle_alpha 90
_cell_angle_beta 110.07
_cell_angle_gamma 90
_cell_length_a 7.550
_cell_length_b 9.068
_cell_length_c 9.983
_cell_formula_units_Z 4
_cell_volume 641.966
_exptl_crystal_density_diffrn 6.702
_cod_database_code 9007922

loop_
_symmetry_equiv_pos_as_xyz
x,y,z
x,1/2-y,1/2+z
-x,1/2+y,1/2-z
-x,-y,-z

loop_
_atom_site_aniso_label
_atom_site_aniso_U_11
_atom_site_aniso_U_22
_atom_site_aniso_U_33
_atom_site_aniso_U_12
_atom_site_aniso_U_13
_atom_site_aniso_U_23
Ca 0.00990 0.01140 0.01040 -0.00030 0.00210 0.00090
Mo1 0.00338 0.00300 0.00351 -0.00028 0.00116 0.00004
Mo2 0.00314 0.00313 0.00320 0.00024 0.00094 0.00026
Mo3 0.00326 0.00292 0.00367 0.00013 0.00145 -0.00013
Mo4 0.00375 0.00313 0.00276 0.00015 0.00123 -0.00013
Mo5 0.00334 0.00263 0.00282 -0.00018 0.00085 0.00018
O1 0.00440 0.00480 0.00220 0.00170 -0.00100 0.00020
O2 0.00450 0.00600 0.00200 0.00110 0.00020 0.00140
O3 0.00650 0.00380 0.00600 0.00070 0.00410 0.00160
O4 0.00330 0.00470 0.00610 0.00050 0.00150 0.00140
O5 0.00530 0.00580 0.00590 -0.00060 0.00230 -0.00200
O6 0.00570 0.00630 0.00410 -0.00020 0.00180 -0.00150
O7 0.00470 0.00570 0.00390 0.00230 0.00020 0.00050
O8 0.00670 0.00460 0.00690 -0.00100 0.00440 0.00080

loop_
_atom_site_label
_atom_site_fract_x
_atom_site_fract_y
_atom_site_fract_z
_atom_site_U_iso_or_equiv
Ca 0.26502 0.50520 0.52649 0.01094
Mo1 0.61063 -0.11555 0.48386 0.00331
Mo2 0.38311 -0.11560 0.68223 0.00319
Mo3 0.17729 -0.12651 0.38673 0.00322
Mo4 0.81176 -0.13391 0.30011 0.00319
Mo5 0.00045 -0.12368 0.58644 0.00299
O1 0.39940 0.00790 0.84170 0.00440
O2 0.00730 -0.22120 0.93610 0.00440
O3 -0.01330 0.00070 0.23660 0.00490
O4 0.40090 -0.25320 0.02050 0.00470
O5 0.80110 -0.24580 0.11750 0.00560
O6 0.20550 -0.24690 0.21700 0.00540
O7 0.60660 -0.23390 0.83090 0.00510
O8 0.38420 -0.00140 0.33260 0.00550

_journal_paper_doi 10.1107/S1600536802010218
_cod_duplicate_entry 2201242
